data_2223988
loop_
_publ_author_name
'Devarajegowda, H. C.'
'Khanum, Shaukath Ara'
'Jeyaseelan, S.'
'Eryani, Waleed Al'
'Shylajakumari, J.'

_publ_section_title
;
 Ethyl 2-(4-benzoyl-2,5-dimethylphenoxy)acetate
;
_journal_coeditor_code RK2174
_journal_issue 11
_journal_name_full 'Acta Crystallographica Section E'
_journal_page_first o2854
_journal_page_last o2855
_journal_paper_doi 10.1107/S1600536809043190
_journal_volume 65
_journal_year 2009
_chemical_formula_iupac 'C19 H20 O4'
_chemical_formula_moiety 'C19 H20 O4'
_chemical_formula_sum 'C19 H20 O4'
_chemical_formula_weight 312.35
_chemical_melting_point 329
_chemical_name_systematic
;
Ethyl 2-(4-benzoyl-2,5-dimethylphenoxy)acetate
;
_space_group_IT_number 2
_symmetry_cell_setting triclinic
_symmetry_space_group_name_Hall '-P 1'
_symmetry_space_group_name_H-M 'P -1'
_atom_sites_solution_hydrogens geom
_atom_sites_solution_primary direct
_atom_sites_solution_secondary difmap
_audit_creation_method SHELXL97
_cell_angle_alpha 84.054(8)
_cell_angle_beta 81.176(8)
_cell_angle_gamma 66.559(7)
_cell_formula_units_Z 2
_cell_length_a 8.148(4)
_cell_length_b 8.635(4)
_cell_length_c 13.029(7)
_cell_measurement_reflns_used 3391
_cell_measurement_temperature 295(2)
_cell_measurement_theta_max 26.37
_cell_measurement_theta_min 1.58
_cell_volume 830.2(7)
_computing_cell_refinement 'SAINT (Bruker, 2001)'
_computing_data_collection 'SMART (Bruker, 2001)'
_computing_data_reduction 'SAINT (Bruker, 2001)'
_computing_molecular_graphics 'ORTEP-3 (Farrugia,  1999)'
_computing_publication_material 'SHELXL97 (Sheldrick, 2008)'
_computing_structure_refinement 'SHELXL97 (Sheldrick, 2008)'
_computing_structure_solution 'SHELXS97 (Sheldrick, 2008)'
_diffrn_ambient_temperature 295(2)
_diffrn_measured_fraction_theta_full 0.995
_diffrn_measured_fraction_theta_max 0.995
_diffrn_measurement_device_type 'Bruker SMART CCD'
_diffrn_measurement_method '\w and \f'
_diffrn_radiation_monochromator graphite
_diffrn_radiation_source 'fine-focus sealed tube'
_diffrn_radiation_type MoK\a
_diffrn_radiation_wavelength 0.71073
_diffrn_reflns_av_R_equivalents 0.0252
_diffrn_reflns_av_sigmaI/netI 0.0264
_diffrn_reflns_limit_h_max 10
_diffrn_reflns_limit_h_min -10
_diffrn_reflns_limit_k_max 10
_diffrn_reflns_limit_k_min -10
_diffrn_reflns_limit_l_max 16
_diffrn_reflns_limit_l_min -16
_diffrn_reflns_number 8847
_diffrn_reflns_reduction_process
;
;
_diffrn_reflns_theta_full 26.37
_diffrn_reflns_theta_max 26.37
_diffrn_reflns_theta_min 1.58
_exptl_absorpt_coefficient_mu 0.087
_exptl_absorpt_correction_T_max 0.991
_exptl_absorpt_correction_T_min 0.982
_exptl_absorpt_correction_type multi-scan
_exptl_absorpt_process_details '(SADABS; Sheldrick, 2004)'
_exptl_crystal_colour colourless
_exptl_crystal_density_diffrn 1.250
_exptl_crystal_density_method 'not measured'
_exptl_crystal_description plate
_exptl_crystal_F_000 332
_exptl_crystal_size_max 0.21
_exptl_crystal_size_mid 0.20
_exptl_crystal_size_min 0.10
_refine_diff_density_max 0.360
_refine_diff_density_min -0.246
_refine_ls_extinction_method none
_refine_ls_goodness_of_fit_ref 1.049
_refine_ls_hydrogen_treatment constr
_refine_ls_matrix_type full
_refine_ls_number_parameters 209
_refine_ls_number_reflns 3391
_refine_ls_number_restraints 0
_refine_ls_restrained_S_all 1.049
_refine_ls_R_factor_all 0.0707
_refine_ls_R_factor_gt 0.0565
_refine_ls_shift/su_max 0.000
_refine_ls_shift/su_mean 0.000
_refine_ls_structure_factor_coef Fsqd
_refine_ls_weighting_details 'calc w=1/[\s^2^(Fo^2^)+(0.0848P)^2^+0.2822P] where P=(Fo^2^+2Fc^2^)/3'
_refine_ls_weighting_scheme calc
_refine_ls_wR_factor_gt 0.1609
_refine_ls_wR_factor_ref 0.1728
_reflns_number_gt 2630
_reflns_number_total 3391
_reflns_threshold_expression I>2\s(I)
_cod_data_source_file rk2174.cif
_cod_data_source_block I
_cod_depositor_comments
;
The following automatic conversions were performed:
'_symmetry_cell_setting' value 'Triclinic' changed to 'triclinic'
according to '/home/saulius/struct/CIF-dictionaries/cif_core.dic'
dictionary named 'cif_core.dic' version 2.4.1 from 2010-06-29.

Automatic conversion script
Id: cif_fix_enum 1527 2010-12-29 10:47:43Z saulius 

The following automatic conversions were performed:

'_symmetry_cell_setting' value 'Triclinic' changed to 'triclinic'
according to /home/saulius/struct/CIF-dictionaries/cif_core.dic
dictionary named 'cif_core.dic' version 2.4.1 from 2010-06-29.

Automatic conversion script
Id: cif_fix_values 1715 2011-07-08 13:25:40Z adriana 
;
_cod_database_code 2223988
_cod_database_fobs_code 2223988

loop_
_symmetry_equiv_pos_as_xyz
'x, y, z'
'-x, -y, -z'

loop_
_atom_site_type_symbol
_atom_site_label
_atom_site_fract_x
_atom_site_fract_y
_atom_site_fract_z
_atom_site_U_iso_or_equiv
_atom_site_adp_type
_atom_site_calc_flag
_atom_site_refinement_flags
_atom_site_occupancy
_atom_site_disorder_assembly
_atom_site_disorder_group
O O1 0.4354(3) 0.82563(19) 0.84149(12) 0.0691(5) Uani d . 1 . .
O O2 0.14909(19) 1.14174(17) 0.41431(11) 0.0546(4) Uani d . 1 . .
O O3 0.1127(2) 1.37122(19) 0.24885(14) 0.0715(5) Uani d . 1 . .
O O4 0.1339(2) 1.16785(19) 0.14867(12) 0.0662(5) Uani d . 1 . .
C C1 0.4303(3) 0.5733(2) 0.79154(15) 0.0462(5) Uani d . 1 . .
C C2 0.5409(3) 0.4695(3) 0.86317(18) 0.0642(6) Uani d . 1 . .
H H2 0.6073 0.5104 0.8967 0.077 Uiso calc R 1 . .
C C3 0.5525(4) 0.3051(3) 0.8849(2) 0.0760(7) Uani d . 1 . .
H H3 0.6276 0.2356 0.9324 0.091 Uiso calc R 1 . .
C C4 0.4536(4) 0.2448(3) 0.8364(2) 0.0731(7) Uani d . 1 . .
H H4 0.4611 0.1347 0.8516 0.088 Uiso calc R 1 . .
C C5 0.3435(4) 0.3461(3) 0.7654(2) 0.0667(6) Uani d . 1 . .
H H5 0.2761 0.3047 0.7331 0.080 Uiso calc R 1 . .
C C6 0.3327(3) 0.5103(3) 0.74180(17) 0.0537(5) Uani d . 1 . .
H H6 0.2600 0.5780 0.6927 0.064 Uiso calc R 1 . .
C C7 0.4101(3) 0.7530(2) 0.77353(15) 0.0476(5) Uani d . 1 . .
C C8 0.3509(2) 0.8461(2) 0.67388(15) 0.0425(4) Uani d . 1 . .
C C9 0.4344(2) 0.7866(2) 0.57555(14) 0.0413(4) Uani d . 1 . .
C C10 0.3660(2) 0.8849(2) 0.48841(14) 0.0432(4) Uani d . 1 . .
H H10 0.4193 0.8466 0.4225 0.052 Uiso calc R 1 . .
C C11 0.2199(2) 1.0389(2) 0.49763(15) 0.0437(4) Uani d . 1 . .
C C12 0.1369(2) 1.1014(2) 0.59520(16) 0.0449(4) Uani d . 1 . .
C C13 0.2055(3) 1.0032(2) 0.68133(15) 0.0457(4) Uani d . 1 . .
H H13 0.1531 1.0430 0.7470 0.055 Uiso calc R 1 . .
C C14 0.6014(3) 0.6268(2) 0.56025(16) 0.0490(5) Uani d . 1 . .
H H14A 0.6369 0.6093 0.4872 0.074 Uiso calc R 1 . .
H H14B 0.5765 0.5326 0.5935 0.074 Uiso calc R 1 . .
H H14C 0.6970 0.6368 0.5902 0.074 Uiso calc R 1 . .
C C15 -0.0212(3) 1.2694(2) 0.60437(19) 0.0596(6) Uani d . 1 . .
H H15A -0.0484 1.3174 0.5362 0.089 Uiso calc R 1 . .
H H15B 0.0086 1.3446 0.6403 0.089 Uiso calc R 1 . .
H H15C -0.1241 1.2532 0.6425 0.089 Uiso calc R 1 . .
C C16 0.2201(3) 1.0816(3) 0.31397(16) 0.0523(5) Uani d . 1 . .
H H16A 0.1847 0.9904 0.3029 0.063 Uiso calc R 1 . .
H H16B 0.3507 1.0388 0.3062 0.063 Uiso calc R 1 . .
C C17 0.1474(3) 1.2266(3) 0.23580(17) 0.0519(5) Uani d . 1 . .
C C18 0.0828(4) 1.2910(3) 0.06180(19) 0.0752(7) Uani d . 1 . .
H H18A 0.1834 1.3212 0.0322 0.090 Uiso calc R 1 . .
H H18B -0.0173 1.3927 0.0856 0.090 Uiso calc R 1 . .
C C19 0.0308(5) 1.2153(4) -0.0163(2) 0.0967(10) Uani d . 1 . .
H H19A -0.0037 1.2947 -0.0742 0.145 Uiso calc R 1 . .
H H19B -0.0689 1.1860 0.0136 0.145 Uiso calc R 1 . .
H H19C 0.1310 1.1153 -0.0398 0.145 Uiso calc R 1 . .

loop_
_atom_site_aniso_label
_atom_site_aniso_U_11
_atom_site_aniso_U_22
_atom_site_aniso_U_33
_atom_site_aniso_U_12
_atom_site_aniso_U_13
_atom_site_aniso_U_23
O1 0.1070(13) 0.0530(9) 0.0549(9) -0.0327(9) -0.0290(9) -0.0015(7)
O2 0.0530(8) 0.0449(8) 0.0511(8) -0.0028(6) -0.0123(6) 0.0043(6)
O3 0.0911(12) 0.0458(9) 0.0748(11) -0.0189(8) -0.0288(9) 0.0057(8)
O4 0.0907(12) 0.0566(9) 0.0522(9) -0.0281(8) -0.0194(8) 0.0076(7)
C1 0.0514(11) 0.0412(10) 0.0429(10) -0.0149(8) -0.0053(8) -0.0019(8)
C2 0.0795(16) 0.0530(12) 0.0612(13) -0.0237(11) -0.0233(12) 0.0062(10)
C3 0.0950(19) 0.0504(13) 0.0734(16) -0.0189(13) -0.0212(14) 0.0142(11)
C4 0.0944(19) 0.0442(12) 0.0723(16) -0.0254(12) 0.0105(14) -0.0030(11)
C5 0.0800(16) 0.0592(13) 0.0688(15) -0.0373(12) 0.0026(12) -0.0127(11)
C6 0.0568(12) 0.0522(11) 0.0534(12) -0.0226(10) -0.0058(9) -0.0036(9)
C7 0.0524(11) 0.0426(10) 0.0468(11) -0.0158(9) -0.0092(9) -0.0043(8)
C8 0.0451(10) 0.0354(9) 0.0472(10) -0.0142(8) -0.0103(8) -0.0026(7)
C9 0.0379(9) 0.0346(9) 0.0494(10) -0.0105(7) -0.0088(8) -0.0029(7)
C10 0.0412(10) 0.0391(9) 0.0437(10) -0.0088(8) -0.0064(8) -0.0038(8)
C11 0.0412(9) 0.0384(9) 0.0489(11) -0.0118(8) -0.0113(8) 0.0027(8)
C12 0.0402(9) 0.0350(9) 0.0552(11) -0.0092(8) -0.0066(8) -0.0044(8)
C13 0.0491(10) 0.0374(9) 0.0473(10) -0.0132(8) -0.0018(8) -0.0084(8)
C14 0.0439(10) 0.0415(10) 0.0532(11) -0.0060(8) -0.0095(8) -0.0038(8)
C15 0.0524(12) 0.0397(10) 0.0711(14) -0.0017(9) -0.0052(10) -0.0056(10)
C16 0.0562(12) 0.0454(10) 0.0509(12) -0.0142(9) -0.0131(9) 0.0035(9)
C17 0.0492(11) 0.0502(11) 0.0550(12) -0.0166(9) -0.0143(9) 0.0045(9)
C18 0.103(2) 0.0683(15) 0.0531(13) -0.0326(15) -0.0191(13) 0.0145(11)
C19 0.130(3) 0.108(2) 0.0701(18) -0.061(2) -0.0400(18) 0.0194(16)

loop_
_atom_type_symbol
_atom_type_description
_atom_type_scat_dispersion_real
_atom_type_scat_dispersion_imag
_atom_type_scat_source
C C 0.0030 0.0020 'International Tables Vol C Tables 4.2.6.8 and 6.1.1.4'
H H 0.0000 0.0000 'International Tables Vol C Tables 4.2.6.8 and 6.1.1.4'
O O 0.0110 0.0060 'International Tables Vol C Tables 4.2.6.8 and 6.1.1.4'

loop_
_geom_angle_atom_site_label_1
_geom_angle_atom_site_label_2
_geom_angle_atom_site_label_3
_geom_angle_site_symmetry_1
_geom_angle_site_symmetry_3
_geom_angle
_geom_angle_publ_flag
C11 O2 C16 . . 117.92(15) ?
C17 O4 C18 . . 116.19(18) ?
C6 C1 C2 . . 119.25(19) ?
C6 C1 C7 . . 120.90(18) ?
C2 C1 C7 . . 119.76(18) ?
C3 C2 C1 . . 120.2(2) ?
C3 C2 H2 . . 119.9 ?
C1 C2 H2 . . 119.9 ?
C4 C3 C2 . . 120.1(2) ?
C4 C3 H3 . . 119.9 ?
C2 C3 H3 . . 119.9 ?
C3 C4 C5 . . 120.3(2) ?
C3 C4 H4 . . 119.8 ?
C5 C4 H4 . . 119.8 ?
C4 C5 C6 . . 120.1(2) ?
C4 C5 H5 . . 119.9 ?
C6 C5 H5 . . 119.9 ?
C1 C6 C5 . . 120.0(2) ?
C1 C6 H6 . . 120.0 ?
C5 C6 H6 . . 120.0 ?
O1 C7 C1 . . 120.15(18) ?
O1 C7 C8 . . 120.08(17) ?
C1 C7 C8 . . 119.71(16) ?
C9 C8 C13 . . 119.31(17) ?
C9 C8 C7 . . 123.67(16) ?
C13 C8 C7 . . 117.01(17) ?
C10 C9 C8 . . 118.21(16) ?
C10 C9 C14 . . 118.84(17) ?
C8 C9 C14 . . 122.83(16) ?
C11 C10 C9 . . 121.49(17) ?
C11 C10 H10 . . 119.3 ?
C9 C10 H10 . . 119.3 ?
O2 C11 C10 . . 123.79(17) ?
O2 C11 C12 . . 115.21(16) ?
C10 C11 C12 . . 120.99(17) ?
C13 C12 C11 . . 117.21(16) ?
C13 C12 C15 . . 122.22(18) ?
C11 C12 C15 . . 120.57(18) ?
C12 C13 C8 . . 122.77(18) ?
C12 C13 H13 . . 118.6 ?
C8 C13 H13 . . 118.6 ?
C9 C14 H14A . . 109.5 ?
C9 C14 H14B . . 109.5 ?
H14A C14 H14B . . 109.5 ?
C9 C14 H14C . . 109.5 ?
H14A C14 H14C . . 109.5 ?
H14B C14 H14C . . 109.5 ?
C12 C15 H15A . . 109.5 ?
C12 C15 H15B . . 109.5 ?
H15A C15 H15B . . 109.5 ?
C12 C15 H15C . . 109.5 ?
H15A C15 H15C . . 109.5 ?
H15B C15 H15C . . 109.5 ?
O2 C16 C17 . . 108.12(16) ?
O2 C16 H16A . . 110.1 ?
C17 C16 H16A . . 110.1 ?
O2 C16 H16B . . 110.1 ?
C17 C16 H16B . . 110.1 ?
H16A C16 H16B . . 108.4 ?
O3 C17 O4 . . 124.87(19) ?
O3 C17 C16 . . 125.4(2) ?
O4 C17 C16 . . 109.72(18) ?
O4 C18 C19 . . 108.2(2) ?
O4 C18 H18A . . 110.1 ?
C19 C18 H18A . . 110.1 ?
O4 C18 H18B . . 110.1 ?
C19 C18 H18B . . 110.1 ?
H18A C18 H18B . . 108.4 ?
C18 C19 H19A . . 109.5 ?
C18 C19 H19B . . 109.5 ?
H19A C19 H19B . . 109.5 ?
C18 C19 H19C . . 109.5 ?
H19A C19 H19C . . 109.5 ?
H19B C19 H19C . . 109.5 ?

loop_
_geom_bond_atom_site_label_1
_geom_bond_atom_site_label_2
_geom_bond_site_symmetry_2
_geom_bond_distance
_geom_bond_publ_flag
O1 C7 . 1.222(2) ?
O2 C11 . 1.373(2) ?
O2 C16 . 1.408(3) ?
O3 C17 . 1.190(3) ?
O4 C17 . 1.327(3) ?
O4 C18 . 1.459(3) ?
C1 C6 . 1.387(3) ?
C1 C2 . 1.389(3) ?
C1 C7 . 1.491(3) ?
C2 C3 . 1.387(3) ?
C2 H2 . 0.9300 ?
C3 C4 . 1.370(4) ?
C3 H3 . 0.9300 ?
C4 C5 . 1.375(4) ?
C4 H4 . 0.9300 ?
C5 C6 . 1.390(3) ?
C5 H5 . 0.9300 ?
C6 H6 . 0.9300 ?
C7 C8 . 1.494(3) ?
C8 C9 . 1.400(3) ?
C8 C13 . 1.402(3) ?
C9 C10 . 1.392(3) ?
C9 C14 . 1.508(2) ?
C10 C11 . 1.389(3) ?
C10 H10 . 0.9300 ?
C11 C12 . 1.397(3) ?
C12 C13 . 1.382(3) ?
C12 C15 . 1.510(3) ?
C13 H13 . 0.9300 ?
C14 H14A . 0.9600 ?
C14 H14B . 0.9600 ?
C14 H14C . 0.9600 ?
C15 H15A . 0.9600 ?
C15 H15B . 0.9600 ?
C15 H15C . 0.9600 ?
C16 C17 . 1.512(3) ?
C16 H16A . 0.9700 ?
C16 H16B . 0.9700 ?
C18 C19 . 1.461(4) ?
C18 H18A . 0.9700 ?
C18 H18B . 0.9700 ?
C19 H19A . 0.9600 ?
C19 H19B . 0.9600 ?
C19 H19C . 0.9600 ?

loop_
_geom_hbond_atom_site_label_D
_geom_hbond_atom_site_label_H
_geom_hbond_atom_site_label_A
_geom_hbond_site_symmetry_A
_geom_hbond_distance_DH
_geom_hbond_distance_HA
_geom_hbond_distance_DA
_geom_hbond_angle_DHA
_geom_hbond_publ_flag
C15 H15A O2 . 0.96 2.280 2.751(3) 110.00 y

loop_
_geom_torsion_atom_site_label_1
_geom_torsion_atom_site_label_2
_geom_torsion_atom_site_label_3
_geom_torsion_atom_site_label_4
_geom_torsion_site_symmetry_1
_geom_torsion_site_symmetry_2
_geom_torsion_site_symmetry_3
_geom_torsion_site_symmetry_4
_geom_torsion
_geom_torsion_publ_flag
C6 C1 C2 C3 . . . . -0.3(4) ?
C7 C1 C2 C3 . . . . 176.3(2) ?
C1 C2 C3 C4 . . . . -0.6(4) ?
C2 C3 C4 C5 . . . . 0.5(4) ?
C3 C4 C5 C6 . . . . 0.4(4) ?
C2 C1 C6 C5 . . . . 1.3(3) ?
C7 C1 C6 C5 . . . . -175.3(2) ?
C4 C5 C6 C1 . . . . -1.3(3) ?
C6 C1 C7 O1 . . . . 151.5(2) ?
C2 C1 C7 O1 . . . . -25.1(3) ?
C6 C1 C7 C8 . . . . -25.8(3) ?
C2 C1 C7 C8 . . . . 157.6(2) ?
O1 C7 C8 C9 . . . . 130.0(2) ?
C1 C7 C8 C9 . . . . -52.7(3) ?
O1 C7 C8 C13 . . . . -48.7(3) ?
C1 C7 C8 C13 . . . . 128.6(2) ?
C13 C8 C9 C10 . . . . -1.6(3) ?
C7 C8 C9 C10 . . . . 179.72(16) ?
C13 C8 C9 C14 . . . . 174.45(17) ?
C7 C8 C9 C14 . . . . -4.3(3) ?
C8 C9 C10 C11 . . . . 0.6(3) ?
C14 C9 C10 C11 . . . . -175.62(17) ?
C16 O2 C11 C10 . . . . 4.9(3) ?
C16 O2 C11 C12 . . . . -176.40(17) ?
C9 C10 C11 O2 . . . . 179.02(17) ?
C9 C10 C11 C12 . . . . 0.4(3) ?
O2 C11 C12 C13 . . . . -179.07(16) ?
C10 C11 C12 C13 . . . . -0.4(3) ?
O2 C11 C12 C15 . . . . 1.0(3) ?
C10 C11 C12 C15 . . . . 179.66(18) ?
C11 C12 C13 C8 . . . . -0.7(3) ?
C15 C12 C13 C8 . . . . 179.29(18) ?
C9 C8 C13 C12 . . . . 1.7(3) ?
C7 C8 C13 C12 . . . . -179.52(17) ?
C11 O2 C16 C17 . . . . -169.54(16) ?
C18 O4 C17 O3 . . . . 3.8(3) ?
C18 O4 C17 C16 . . . . -174.0(2) ?
O2 C16 C17 O3 . . . . 32.4(3) ?
O2 C16 C17 O4 . . . . -149.82(18) ?
C17 O4 C18 C19 . . . . -165.9(2) ?

loop_
_cod_related_entry_id
_cod_related_entry_database
_cod_related_entry_code
1 ChemSpider 24743618
